data_4114935
loop_
_publ_author_name
'Jun Lu'
'Jiajia Zhang'
'Xianfeng Shen'
'Douglas M. Ho'
'Robert A. Pascal'

_publ_section_title
;
 Octaphenylbiphenylene and Dodecaphenyltriptycene
;
_journal_name_full 'Journal of the American Chemical Society'
_journal_page_first 8035
_journal_page_last 8041
_journal_paper_doi 10.1021/ja0203723
_journal_volume 124
_journal_year 2002
_chemical_compound_source 'chemical synthesis'
_chemical_formula_moiety 'C60 H44 . 2 C60 H38 . C H2 Cl2'
_chemical_formula_structural 'C60 H44 . 2 C60 H38 . C H2 Cl2'
_chemical_formula_sum 'C181 H122 Cl2'
_chemical_formula_weight 2367.69
_chemical_name_systematic
; 
 1:2:1 2,3,5,6,7,8-hexaphenyl-1,4-di(o-tolyl)naphthalene : 1,2,3,8,9,10-
 hexaphenyldibenzo[fg,op]naphthacene : dichloromethane complex 
;
_space_group_IT_number 2
_symmetry_cell_setting triclinic
_symmetry_space_group_name_Hall '-P 1'
_symmetry_space_group_name_H-M 'P -1'
_atom_sites_solution_hydrogens geom
_atom_sites_solution_primary direct
_atom_sites_solution_secondary difmap
_audit_creation_method SHELXL
_cell_angle_alpha 75.587(2)
_cell_angle_beta 67.113(3)
_cell_angle_gamma 70.637(3)
_cell_formula_units_Z 1
_cell_length_a 13.8946(6)
_cell_length_b 15.1490(9)
_cell_length_c 17.4672(10)
_cell_measurement_reflns_used 25504
_cell_measurement_temperature 200(2)
_cell_measurement_theta_max 22.52
_cell_measurement_theta_min 1.71
_cell_volume 3165.0(3)
_computing_cell_refinement DENZO-SMN
_computing_data_collection 'Nonius COLLECT'
_computing_data_reduction DENZO-SMN
_computing_molecular_graphics 'Siemens SHELXTL'
_computing_publication_material 'Siemens SHELXTL'
_computing_structure_refinement 'Siemens SHELXTL'
_computing_structure_solution 'Siemens SHELXTL'
_diffrn_ambient_temperature 200(2)
_diffrn_measurement_device 'Nonius KappaCCD'
_diffrn_measurement_method 'omega scans; 600 0.5-degree frames; 480 sec/deg'
_diffrn_radiation_monochromator graphite
_diffrn_radiation_source 'fine-focus sealed tube'
_diffrn_radiation_type MoK\a
_diffrn_radiation_wavelength 0.71073
_diffrn_reflns_av_R_equivalents 0.117
_diffrn_reflns_av_sigmaI/netI 0.0869
_diffrn_reflns_limit_h_max 14
_diffrn_reflns_limit_h_min 0
_diffrn_reflns_limit_k_max 16
_diffrn_reflns_limit_k_min -14
_diffrn_reflns_limit_l_max 18
_diffrn_reflns_limit_l_min -16
_diffrn_reflns_number 25504
_diffrn_reflns_theta_max 22.52
_diffrn_reflns_theta_min 1.71
_diffrn_standards_number 0
_exptl_absorpt_coefficient_mu 0.111
_exptl_absorpt_correction_type none
_exptl_crystal_colour 'pale yellow'
_exptl_crystal_density_diffrn 1.242
_exptl_crystal_density_meas ?
_exptl_crystal_description chunk
_exptl_crystal_F_000 1242
_exptl_crystal_size_max 0.15
_exptl_crystal_size_mid 0.10
_exptl_crystal_size_min 0.05
_refine_diff_density_max 0.391
_refine_diff_density_min -0.677
_refine_diff_density_rms 0.051
_refine_ls_extinction_method none
_refine_ls_goodness_of_fit_all 1.087
_refine_ls_goodness_of_fit_obs 1.210
_refine_ls_hydrogen_treatment 'XYZ riding, U(H) = 1.2U(C) or 1.5U(Cmethyl)'
_refine_ls_matrix_type full
_refine_ls_number_parameters 889
_refine_ls_number_reflns 8242
_refine_ls_number_restraints 68
_refine_ls_restrained_S_all 1.086
_refine_ls_restrained_S_obs 1.206
_refine_ls_R_factor_all 0.1470
_refine_ls_R_factor_obs 0.0973
_refine_ls_shift/esd_max 0.000
_refine_ls_shift/esd_mean 0.000
_refine_ls_structure_factor_coef Fsqd
_refine_ls_weighting_details 'w=1/[\s^2^(Fo^2^)+(0.0836P)^2^+4.3570P] where P=(Fo^2^+2Fc^2^)/3'
_refine_ls_weighting_scheme calc
_refine_ls_wR_factor_all 0.2352
_refine_ls_wR_factor_obs 0.2081
_reflns_number_observed 5443
_reflns_number_total 8242
_reflns_observed_criterion >2sigma(I)
_cod_data_source_file ja0203723_1.cif
_cod_data_source_block 71ff
_cod_depositor_comments
;
The following automatic conversions were performed:

'_exptl_crystal_density_meas' value 'none' was changed to '?' - the
value is perceived as not measured.

Automatic conversion script
Id: cif_fix_values 3008 2015-01-20 13:52:24Z robertas 

The following automatic conversions were performed:

'_refine_ls_weighting_scheme' value 'calc
w=1/[\s^2^(Fo^2^)+(0.0836P)^2^+4.3570P] where P=(Fo^2^+2Fc^2^)/3' was
changed to 'calc'. New tag '_refine_ls_weighting_details' was
created. The value of the new tag was set to
'w=1/[\s^2^(Fo^2^)+(0.0836P)^2^+4.3570P] where P=(Fo^2^+2Fc^2^)/3'.

Automatic conversion script
Id: cif_fix_values 3143 2015-03-26 13:38:13Z robertas 
;
_cod_database_code 4114935

loop_
_symmetry_equiv_pos_as_xyz
'x, y, z'
'-x, -y, -z'

loop_
_atom_site_aniso_label
_atom_site_aniso_U_11
_atom_site_aniso_U_22
_atom_site_aniso_U_33
_atom_site_aniso_U_23
_atom_site_aniso_U_13
_atom_site_aniso_U_12
C1 0.041(3) 0.036(3) 0.048(3) -0.009(3) -0.016(3) -0.010(2)
C2 0.034(3) 0.037(3) 0.053(4) -0.011(3) -0.021(3) -0.006(2)
C3 0.040(3) 0.033(3) 0.049(3) -0.007(3) -0.017(3) -0.008(2)
C3A 0.036(3) 0.042(3) 0.048(3) -0.008(3) -0.014(2) -0.013(2)
C3B 0.037(3) 0.040(3) 0.049(3) -0.005(3) -0.012(2) -0.013(2)
C4 0.044(3) 0.042(3) 0.061(4) -0.011(3) -0.016(3) -0.008(2)
C5 0.052(3) 0.042(3) 0.058(4) 0.001(3) -0.011(3) -0.014(3)
C6 0.041(3) 0.050(4) 0.073(4) -0.007(3) 0.002(3) -0.012(3)
C7 0.043(3) 0.037(3) 0.073(4) -0.005(3) -0.006(3) -0.010(2)
C7A 0.035(3) 0.046(3) 0.058(4) -0.011(3) -0.009(3) -0.010(3)
C7B 0.034(3) 0.043(3) 0.055(4) -0.010(3) -0.014(3) -0.010(2)
C8 0.029(3) 0.043(3) 0.064(4) -0.013(3) -0.011(3) -0.005(2)
C9 0.034(3) 0.040(3) 0.056(4) -0.006(3) -0.017(3) -0.007(2)
C10 0.041(3) 0.036(3) 0.062(4) -0.003(3) -0.028(3) -0.006(2)
C10A 0.034(3) 0.047(3) 0.050(4) -0.012(3) -0.022(3) -0.006(2)
C10B 0.043(3) 0.039(3) 0.056(4) -0.008(3) -0.026(3) -0.005(2)
C11 0.061(3) 0.049(4) 0.060(4) -0.014(3) -0.029(3) 0.002(3)
C12 0.071(4) 0.059(4) 0.057(4) -0.013(3) -0.032(3) 0.000(3)
C13 0.054(3) 0.063(4) 0.045(4) -0.012(3) -0.019(3) -0.008(3)
C14 0.043(3) 0.046(3) 0.063(4) -0.014(3) -0.021(3) -0.005(2)
C14A 0.036(3) 0.043(3) 0.048(4) -0.005(3) -0.019(3) -0.009(2)
C14B 0.038(3) 0.034(3) 0.054(4) -0.005(3) -0.022(3) -0.008(2)
C14C 0.031(3) 0.039(3) 0.045(3) -0.007(3) -0.012(2) -0.011(2)
C14D 0.034(3) 0.038(3) 0.048(4) -0.006(3) -0.019(3) -0.006(2)
C15 0.033(3) 0.052(4) 0.050(4) 0.001(3) -0.013(3) -0.004(3)
C16 0.061(4) 0.077(5) 0.070(5) 0.008(4) -0.029(3) -0.035(3)
C17 0.078(5) 0.121(7) 0.100(6) 0.045(6) -0.049(5) -0.062(5)
C18 0.043(4) 0.166(11) 0.102(7) 0.020(7) -0.010(4) -0.026(6)
C19 0.062(5) 0.122(8) 0.082(6) -0.001(6) 0.000(4) 0.020(5)
C20 0.053(4) 0.068(4) 0.063(4) -0.002(4) 0.001(3) 0.006(3)
C21 0.037(3) 0.046(3) 0.045(3) -0.009(3) -0.016(2) -0.003(2)
C22 0.044(3) 0.068(4) 0.078(5) -0.017(3) -0.026(3) -0.009(3)
C23 0.054(4) 0.111(6) 0.094(5) -0.012(5) -0.043(4) -0.020(4)
C24 0.043(3) 0.099(6) 0.082(5) -0.021(4) -0.031(3) 0.018(4)
C25 0.057(4) 0.071(4) 0.078(5) -0.020(4) -0.038(3) 0.014(3)
C26 0.044(3) 0.055(4) 0.071(4) -0.016(3) -0.029(3) -0.001(3)
C27 0.033(3) 0.050(4) 0.051(4) -0.007(3) -0.013(2) -0.010(2)
C28 0.053(3) 0.060(4) 0.061(4) -0.006(3) -0.027(3) -0.012(3)
C29 0.074(4) 0.079(5) 0.064(5) -0.001(4) -0.033(4) -0.018(4)
C30 0.067(4) 0.091(6) 0.070(5) 0.007(4) -0.038(4) -0.012(4)
C31 0.054(4) 0.048(4) 0.094(6) 0.009(4) -0.029(4) -0.006(3)
C32 0.038(3) 0.051(4) 0.072(4) -0.001(3) -0.021(3) -0.006(3)
C33 0.046(3) 0.038(3) 0.060(4) -0.009(3) -0.003(3) -0.009(3)
C34 0.071(4) 0.046(4) 0.057(4) -0.013(3) -0.006(3) -0.014(3)
C35 0.120(6) 0.049(4) 0.057(5) -0.002(4) -0.021(4) -0.020(4)
C36 0.140(8) 0.051(5) 0.069(6) -0.014(4) 0.005(6) -0.015(5)
C37 0.079(5) 0.053(5) 0.088(7) -0.013(4) 0.024(5) -0.008(4)
C38 0.060(4) 0.043(4) 0.085(5) -0.011(4) 0.005(4) -0.009(3)
C39 0.039(3) 0.043(3) 0.064(4) -0.010(3) -0.016(3) -0.009(2)
C40 0.054(3) 0.049(4) 0.063(4) -0.007(3) -0.021(3) -0.009(3)
C41 0.093(5) 0.051(4) 0.098(6) -0.027(4) -0.024(4) -0.018(4)
C42 0.075(5) 0.052(4) 0.111(6) -0.027(4) -0.015(4) 0.008(4)
C43 0.057(4) 0.061(5) 0.125(7) -0.023(5) -0.027(4) 0.008(4)
C44 0.052(4) 0.055(4) 0.093(5) -0.015(4) -0.028(3) -0.005(3)
C45 0.079(4) 0.042(4) 0.052(4) -0.012(3) -0.026(3) -0.009(3)
C46 0.132(6) 0.057(4) 0.048(4) 0.001(3) -0.031(4) -0.041(4)
C47 0.244(13) 0.089(7) 0.061(6) 0.001(6) -0.036(7) -0.088(8)
C48 0.309(22) 0.066(7) 0.060(7) -0.018(6) -0.040(11) -0.011(11)
C49 0.205(12) 0.086(9) 0.073(8) -0.036(7) -0.066(8) 0.066(8)
C50 0.116(6) 0.059(5) 0.069(5) -0.020(4) -0.056(4) 0.039(4)
C51 0.046(3) 0.047(4) 0.056(4) -0.003(3) -0.018(3) -0.012(3)
C52 0.049(3) 0.046(3) 0.036(3) -0.004(3) -0.013(2) -0.009(3)
C53 0.050(3) 0.041(3) 0.040(3) -0.007(3) -0.011(2) -0.008(3)
C54 0.046(3) 0.047(3) 0.043(3) -0.008(3) -0.016(2) -0.010(3)
C55 0.037(2) 0.050(4) 0.044(3) -0.008(3) -0.008(2) -0.007(2)
C56 0.047(6) 0.035(5) 0.071(8) -0.001(5) -0.025(6) -0.011(4)
C57 0.050(5) 0.054(5) 0.074(7) -0.009(5) -0.019(5) -0.010(4)
C58 0.037(6) 0.072(8) 0.098(9) -0.006(7) -0.017(6) -0.007(5)
C59 0.040(5) 0.067(7) 0.097(9) -0.010(7) 0.001(6) -0.008(4)
C60 0.055(5) 0.045(5) 0.062(6) -0.007(4) -0.003(4) -0.006(4)
C61 0.039(5) 0.042(5) 0.038(11) -0.005(8) -0.003(8) -0.013(4)
C62 0.079(18) 0.054(14) 0.100(18) -0.005(12) -0.046(12) -0.018(11)
C56* 0.036(11) 0.046(11) 0.081(14) -0.031(12) -0.007(8) -0.008(9)
C57* 0.040(9) 0.056(12) 0.081(13) -0.023(11) -0.005(10) -0.011(10)
C58* 0.043(10) 0.053(14) 0.090(16) -0.024(15) 0.000(11) -0.016(11)
C59* 0.046(11) 0.069(13) 0.103(15) -0.011(13) -0.013(9) -0.021(10)
C60* 0.045(9) 0.063(12) 0.097(14) -0.002(11) -0.019(8) -0.027(10)
C61* 0.038(9) 0.050(13) 0.091(14) -0.015(12) -0.020(9) -0.016(10)
C62* 0.039(5) 0.042(5) 0.038(11) -0.005(8) -0.003(8) -0.013(4)
C63 0.048(3) 0.043(3) 0.053(4) -0.007(3) -0.012(3) -0.011(3)
C64 0.063(4) 0.050(4) 0.057(4) -0.002(3) -0.015(3) -0.017(3)
C65 0.052(4) 0.055(4) 0.100(6) -0.004(4) -0.012(4) -0.015(3)
C66 0.068(4) 0.061(5) 0.120(7) -0.008(5) -0.039(5) -0.025(3)
C67 0.113(6) 0.100(6) 0.104(7) -0.021(5) -0.047(5) -0.050(5)
C68 0.091(5) 0.096(5) 0.064(5) -0.011(4) -0.022(4) -0.049(4)
C69 0.041(3) 0.042(3) 0.054(4) -0.009(3) -0.005(3) -0.009(2)
C70 0.132(6) 0.043(4) 0.071(5) -0.009(4) -0.038(4) -0.003(4)
C71 0.159(8) 0.053(5) 0.093(6) 0.006(5) -0.051(6) -0.011(5)
C72 0.070(4) 0.046(4) 0.126(8) -0.007(5) -0.015(5) -0.011(3)
C73 0.100(5) 0.052(5) 0.105(7) -0.030(5) -0.008(5) -0.023(4)
C74 0.092(5) 0.059(5) 0.067(5) -0.020(4) -0.013(4) -0.022(4)
C75 0.047(3) 0.036(3) 0.063(4) 0.004(3) -0.016(3) -0.017(3)
C76 0.066(4) 0.079(5) 0.090(5) 0.015(4) -0.050(4) -0.023(4)
C77 0.082(5) 0.111(7) 0.112(7) 0.035(6) -0.053(5) -0.035(5)
C78 0.059(5) 0.071(5) 0.147(9) 0.024(6) -0.024(6) -0.014(4)
C79 0.069(5) 0.048(4) 0.113(7) -0.013(4) 0.004(4) -0.015(4)
C80 0.046(3) 0.038(3) 0.086(5) -0.007(3) -0.003(3) -0.008(3)
C81 0.062(17) 0.096(22) 0.088(15) 0.005(17) -0.040(12) -0.041(16)
C81* 0.062(12) 0.047(12) 0.073(13) 0.014(11) -0.012(10) -0.015(9)

loop_
_atom_site_label
_atom_site_type_symbol
_atom_site_fract_x
_atom_site_fract_y
_atom_site_fract_z
_atom_site_U_iso_or_equiv
_atom_site_thermal_displace_type
_atom_site_occupancy
_atom_site_calc_flag
_atom_site_refinement_flags
_atom_site_disorder_group
C1 C 0.0382(4) 0.7198(3) 0.4221(3) 0.0406(12) Uani 1 d . .
C2 C 0.0574(4) 0.6526(3) 0.4891(3) 0.0392(12) Uani 1 d . .
C3 C -0.0259(4) 0.6431(3) 0.5649(3) 0.0400(12) Uani 1 d . .
C3A C -0.1315(4) 0.7039(3) 0.5754(3) 0.0411(13) Uani 1 d . .
C3B C -0.2269(4) 0.6953(4) 0.6508(3) 0.0422(13) Uani 1 d . .
C4 C -0.2353(4) 0.6092(4) 0.7025(3) 0.0495(14) Uani 1 d . .
H4 H -0.1743(4) 0.5558(4) 0.6932(3) 0.059 Uiso 1 calc R .
C5 C -0.3292(4) 0.6002(4) 0.7660(4) 0.0543(15) Uani 1 d . .
H5 H -0.3319(4) 0.5411(4) 0.8005(4) 0.065 Uiso 1 calc R .
C6 C -0.4200(4) 0.6756(4) 0.7806(4) 0.062(2) Uani 1 d . .
H6 H -0.4855(4) 0.6689(4) 0.8242(4) 0.074 Uiso 1 calc R .
C7 C -0.4136(4) 0.7607(4) 0.7306(4) 0.056(2) Uani 1 d . .
H7 H -0.4759(4) 0.8128(4) 0.7403(4) 0.067 Uiso 1 calc R .
C7A C -0.3177(4) 0.7733(4) 0.6653(3) 0.0477(14) Uani 1 d . .
C7B C -0.3167(4) 0.8624(4) 0.6090(3) 0.0437(13) Uani 1 d . .
C8 C -0.3862(4) 0.9505(4) 0.6331(4) 0.0467(14) Uani 1 d . .
C9 C -0.3900(4) 1.0301(4) 0.5723(4) 0.0438(13) Uani 1 d . .
C10 C -0.3241(4) 1.0254(3) 0.4884(4) 0.0448(13) Uani 1 d . .
C10A C -0.2510(4) 0.9379(4) 0.4651(3) 0.0417(13) Uani 1 d . .
C10B C -0.1849(4) 0.9253(3) 0.3768(3) 0.0443(13) Uani 1 d . .
C11 C -0.2131(4) 0.9831(4) 0.3090(4) 0.057(2) Uani 1 d . .
H11 H -0.2749(4) 1.0357(4) 0.3196(4) 0.069 Uiso 1 calc R .
C12 C -0.1551(5) 0.9671(4) 0.2277(4) 0.063(2) Uani 1 d . .
H12 H -0.1747(5) 1.0101(4) 0.1830(4) 0.075 Uiso 1 calc R .
C13 C -0.0685(4) 0.8887(4) 0.2108(4) 0.0545(15) Uani 1 d . .
H13 H -0.0288(4) 0.8762(4) 0.1547(4) 0.065 Uiso 1 calc R .
C14 C -0.0408(4) 0.8295(4) 0.2762(4) 0.0500(14) Uani 1 d . .
H14 H 0.0184(4) 0.7751(4) 0.2644(4) 0.060 Uiso 1 calc R .
C14A C -0.0957(4) 0.8451(3) 0.3608(3) 0.0412(13) Uani 1 d . .
C14B C -0.0662(4) 0.7800(3) 0.4301(3) 0.0404(12) Uani 1 d . .
C14C C -0.1488(3) 0.7770(3) 0.5098(3) 0.0380(12) Uani 1 d . .
C14D C -0.2427(3) 0.8584(3) 0.5267(3) 0.0390(12) Uani 1 d . .
C15 C 0.1340(4) 0.7356(4) 0.3458(3) 0.0488(14) Uani 1 d . .
C16 C 0.1615(5) 0.8190(5) 0.3293(4) 0.066(2) Uani 1 d . .
H16 H 0.1209(5) 0.8654(5) 0.3660(4) 0.079 Uiso 1 calc R .
C17 C 0.2486(6) 0.8359(7) 0.2591(6) 0.095(3) Uani 1 d . .
H17 H 0.2676(6) 0.8937(7) 0.2478(6) 0.114 Uiso 1 calc R .
C18 C 0.3064(6) 0.7699(9) 0.2068(6) 0.116(3) Uani 1 d . .
H18 H 0.3665(6) 0.7813(9) 0.1593(6) 0.139 Uiso 1 calc R .
C19 C 0.2788(6) 0.6871(7) 0.2220(5) 0.110(3) Uani 1 d . .
H19 H 0.3183(6) 0.6421(7) 0.1838(5) 0.132 Uiso 1 calc R .
C20 C 0.1941(5) 0.6684(5) 0.2921(4) 0.075(2) Uani 1 d . .
H20 H 0.1769(5) 0.6097(5) 0.3037(4) 0.090 Uiso 1 calc R .
C21 C 0.1707(4) 0.5931(4) 0.4807(3) 0.0433(13) Uani 1 d . .
C22 C 0.2426(4) 0.6285(4) 0.4925(4) 0.062(2) Uani 1 d . .
H22 H 0.2205(4) 0.6906(4) 0.5063(4) 0.074 Uiso 1 calc R .
C23 C 0.3473(5) 0.5735(6) 0.4840(4) 0.082(2) Uani 1 d . .
H23 H 0.3966(5) 0.5980(6) 0.4924(4) 0.098 Uiso 1 calc R .
C24 C 0.3802(5) 0.4837(5) 0.4637(4) 0.079(2) Uani 1 d . .
H24 H 0.4514(5) 0.4459(5) 0.4595(4) 0.095 Uiso 1 calc R .
C25 C 0.3107(5) 0.4487(5) 0.4494(4) 0.071(2) Uani 1 d . .
H25 H 0.3340(5) 0.3876(5) 0.4332(4) 0.085 Uiso 1 calc R .
C26 C 0.2065(4) 0.5031(4) 0.4589(4) 0.0555(15) Uani 1 d . .
H26 H 0.1577(4) 0.4782(4) 0.4502(4) 0.067 Uiso 1 calc R .
C27 C 0.0012(4) 0.5773(4) 0.6383(3) 0.0452(13) Uani 1 d . .
C28 C -0.0037(4) 0.6149(4) 0.7045(4) 0.057(2) Uani 1 d . .
H28 H -0.0231(4) 0.6817(4) 0.7020(4) 0.068 Uiso 1 calc R .
C29 C 0.0188(5) 0.5585(5) 0.7742(4) 0.071(2) Uani 1 d . .
H29 H 0.0144(5) 0.5859(5) 0.8192(4) 0.086 Uiso 1 calc R .
C30 C 0.0474(5) 0.4624(6) 0.7774(5) 0.077(2) Uani 1 d . .
H30 H 0.0620(5) 0.4228(6) 0.8253(5) 0.093 Uiso 1 calc R .
C31 C 0.0553(4) 0.4226(4) 0.7120(5) 0.070(2) Uani 1 d . .
H31 H 0.0765(4) 0.3558(4) 0.7146(5) 0.084 Uiso 1 calc R .
C32 C 0.0325(4) 0.4795(4) 0.6416(4) 0.0559(15) Uani 1 d . .
H32 H 0.0382(4) 0.4517(4) 0.5964(4) 0.067 Uiso 1 calc R .
C33 C -0.4397(4) 0.9642(4) 0.7235(4) 0.0530(15) Uani 1 d . .
C34 C -0.3752(5) 0.9473(4) 0.7719(4) 0.062(2) Uani 1 d . .
H34 H -0.2991(5) 0.9232(4) 0.7481(4) 0.075 Uiso 1 calc R .
C35 C -0.4191(7) 0.9648(4) 0.8543(4) 0.080(2) Uani 1 d . .
H35 H -0.3736(7) 0.9528(4) 0.8867(4) 0.096 Uiso 1 calc R .
C36 C -0.5295(8) 0.9998(5) 0.8889(5) 0.101(3) Uani 1 d . .
H36 H -0.5602(8) 1.0123(5) 0.9453(5) 0.121 Uiso 1 calc R .
C37 C -0.5941(6) 1.0163(5) 0.8434(6) 0.092(3) Uani 1 d . .
H37 H -0.6701(6) 1.0405(5) 0.8680(6) 0.111 Uiso 1 calc R .
C38 C -0.5514(5) 0.9985(4) 0.7610(5) 0.073(2) Uani 1 d . .
H38 H -0.5982(5) 1.0097(4) 0.7299(5) 0.087 Uiso 1 calc R .
C39 C -0.4654(4) 1.1236(4) 0.5984(3) 0.0488(14) Uani 1 d . .
C40 C -0.4341(4) 1.1810(4) 0.6275(4) 0.0565(15) Uani 1 d . .
H40 H -0.3631(4) 1.1633(4) 0.6303(4) 0.068 Uiso 1 calc R .
C41 C -0.5067(6) 1.2665(4) 0.6534(4) 0.080(2) Uani 1 d . .
H41 H -0.4848(6) 1.3068(4) 0.6737(4) 0.096 Uiso 1 calc R .
C42 C -0.6094(6) 1.2920(5) 0.6495(5) 0.088(2) Uani 1 d . .
H42 H -0.6587(6) 1.3495(5) 0.6676(5) 0.106 Uiso 1 calc R .
C43 C -0.6409(5) 1.2355(5) 0.6199(5) 0.087(2) Uani 1 d . .
H43 H -0.7115(5) 1.2535(5) 0.6164(5) 0.104 Uiso 1 calc R .
C44 C -0.5687(4) 1.1509(4) 0.5948(4) 0.067(2) Uani 1 d . .
H44 H -0.5910(4) 1.1109(4) 0.5746(4) 0.080 Uiso 1 calc R .
C45 C -0.3209(5) 1.1165(4) 0.4327(4) 0.057(2) Uani 1 d . .
C46 C -0.2274(6) 1.1471(5) 0.4081(4) 0.076(2) Uani 1 d . .
H46 H -0.1671(6) 1.1071(5) 0.4237(4) 0.092 Uiso 1 calc R .
C47 C -0.2212(11) 1.2337(7) 0.3618(5) 0.127(4) Uani 1 d . .
H47 H -0.1579(11) 1.2545(7) 0.3463(5) 0.152 Uiso 1 calc R .
C48 C -0.3065(16) 1.2888(9) 0.3389(8) 0.160(7) Uani 1 d . .
H48 H -0.3015(16) 1.3486(9) 0.3064(8) 0.192 Uiso 1 calc R .
C49 C -0.3989(11) 1.2632(8) 0.3599(7) 0.138(5) Uani 1 d . .
H49 H -0.4577(11) 1.3044(8) 0.3429(7) 0.166 Uiso 1 calc R .
C50 C -0.4065(6) 1.1741(5) 0.4076(4) 0.088(2) Uani 1 d . .
H50 H -0.4701(6) 1.1540(5) 0.4223(4) 0.105 Uiso 1 calc R .
C51 C 0.1277(4) 0.5409(4) -0.0361(3) 0.0501(14) Uani 1 d . .
C52 C 0.0849(4) 0.6369(4) -0.0335(3) 0.0456(13) Uani 1 d . .
C53 C -0.0280(4) 0.6778(4) -0.0193(3) 0.0457(13) Uani 1 d . .
C54 C -0.0977(4) 0.6224(4) 0.0022(3) 0.0452(13) Uani 1 d . .
C55 C -0.0573(4) 0.5202(4) 0.0107(3) 0.0462(13) Uani 1 d . .
C56 C 0.2483(7) 0.5071(6) -0.0897(6) 0.051(3) Uani 0.731(9) d P 1
C57 C 0.3317(7) 0.4963(6) -0.0617(6) 0.061(3) Uani 0.731(9) d PD 1
C58 C 0.4370(8) 0.4778(11) -0.1147(8) 0.074(4) Uani 0.731(9) d P 1
H58 H 0.4936(8) 0.4692(11) -0.0938(8) 0.089 Uiso 0.731(9) calc PR 1
C59 C 0.4620(7) 0.4712(7) -0.1982(8) 0.077(3) Uani 0.731(9) d P 1
H59 H 0.5350(7) 0.4598(7) -0.2350(8) 0.093 Uiso 0.731(9) calc PR 1
C60 C 0.3795(6) 0.4816(5) -0.2265(5) 0.062(3) Uani 0.731(9) d P 1
H60 H 0.3949(6) 0.4754(5) -0.2832(5) 0.074 Uiso 0.731(9) calc PR 1
C61 C 0.2737(17) 0.5011(18) -0.1728(9) 0.042(3) Uani 0.731(9) d P 1
H61 H 0.2170(17) 0.5107(18) -0.1938(9) 0.051 Uiso 0.731(9) calc PR 1
C62 C 0.3086(17) 0.5119(18) 0.0252(9) 0.074(7) Uani 0.366(4) d PD 1
H62A H 0.3658(54) 0.4688(62) 0.0466(29) 0.111 Uiso 0.366(4) calc PR 1
H62B H 0.2387(48) 0.4998(83) 0.0614(18) 0.111 Uiso 0.366(4) calc PR 1
H62C H 0.3063(97) 0.5773(31) 0.0250(14) 0.111 Uiso 0.366(4) calc PR 1
C56* C 0.2482(10) 0.5080(15) -0.0430(13) 0.055(6) Uani 0.269(9) d PGU 2
C57* C 0.3186(15) 0.4984(14) -0.1245(11) 0.062(6) Uani 0.269(9) d PGDU 2
C58* C 0.4297(14) 0.4764(18) -0.1418(10) 0.066(8) Uani 0.269(9) d PGU 2
C59* C 0.4704(10) 0.4641(16) -0.0776(13) 0.075(7) Uani 0.269(9) d PGU 2
C60* C 0.3999(15) 0.4737(15) 0.0039(11) 0.068(6) Uani 0.269(9) d PGU 2
C61* C 0.2888(14) 0.4956(18) 0.0212(10) 0.058(7) Uani 0.269(9) d PGU 2
C62* C 0.2796(112) 0.4967(119) -0.1931(67) 0.042(3) Uani 0.134(4) d PD 2
C63 C 0.1566(4) 0.6981(4) -0.0473(4) 0.0496(14) Uani 1 d . .
C64 C 0.2104(4) 0.7371(4) -0.1255(4) 0.059(2) Uani 1 d . .
H64 H 0.2012(4) 0.7265(4) -0.1733(4) 0.070 Uiso 1 calc R .
C65 C 0.2782(5) 0.7918(4) -0.1358(5) 0.074(2) Uani 1 d . .
H65 H 0.3153(5) 0.8182(4) -0.1906(5) 0.089 Uiso 1 calc R .
C66 C 0.2919(5) 0.8080(5) -0.0680(6) 0.080(2) Uani 1 d . .
H66 H 0.3396(5) 0.8445(5) -0.0753(6) 0.096 Uiso 1 calc R .
C67 C 0.2372(6) 0.7718(6) 0.0099(6) 0.095(2) Uani 1 d . .
H67 H 0.2454(6) 0.7841(6) 0.0574(6) 0.114 Uiso 1 calc R .
C68 C 0.1696(5) 0.7172(5) 0.0208(4) 0.078(2) Uani 1 d . .
H68 H 0.1315(5) 0.6925(5) 0.0759(4) 0.094 Uiso 1 calc R .
C69 C -0.0652(4) 0.7832(4) -0.0392(4) 0.0494(14) Uani 1 d . .
C70 C -0.0661(6) 0.8224(5) -0.1180(5) 0.086(2) Uani 1 d . .
H70 H -0.0458(6) 0.7824(5) -0.1588(5) 0.103 Uiso 1 calc R .
C71 C -0.0955(7) 0.9188(5) -0.1401(5) 0.107(3) Uani 1 d . .
H71 H -0.0953(7) 0.9439(5) -0.1957(5) 0.128 Uiso 1 calc R .
C72 C -0.1247(5) 0.9783(5) -0.0840(6) 0.089(2) Uani 1 d . .
H72 H -0.1458(5) 1.0448(5) -0.0993(6) 0.106 Uiso 1 calc R .
C73 C -0.1232(6) 0.9408(5) -0.0058(6) 0.089(2) Uani 1 d . .
H73 H -0.1427(6) 0.9815(5) 0.0344(6) 0.107 Uiso 1 calc R .
C74 C -0.0933(5) 0.8432(5) 0.0169(4) 0.075(2) Uani 1 d . .
H74 H -0.0926(5) 0.8183(5) 0.0724(4) 0.089 Uiso 1 calc R .
C75 C -0.2128(4) 0.6728(4) 0.0102(4) 0.0500(14) Uani 1 d . .
C76 C -0.2479(5) 0.6862(5) -0.0572(5) 0.075(2) Uani 1 d DU .
C77 C -0.3529(7) 0.7379(6) -0.0513(6) 0.103(3) Uani 1 d . .
H77 H -0.3770(7) 0.7474(6) -0.0974(6) 0.123 Uiso 1 calc R .
C78 C -0.4216(6) 0.7750(6) 0.0198(8) 0.104(3) Uani 1 d . .
H78 H -0.4936(6) 0.8095(6) 0.0230(8) 0.125 Uiso 1 calc R .
C79 C -0.3890(6) 0.7637(5) 0.0869(6) 0.087(2) Uani 1 d . .
H79 H -0.4381(6) 0.7900(5) 0.1364(6) 0.105 Uiso 1 calc R .
C80 C -0.2828(4) 0.7132(4) 0.0822(4) 0.064(2) Uani 1 d DU .
C81 C -0.1803(19) 0.6665(24) -0.1429(11) 0.076(9) Uani 0.197(10) d PDU .
H81A H -0.2266(22) 0.6791(144) -0.1768(36) 0.113 Uiso 0.197(10) calc PR .
H81B H -0.1385(126) 0.6001(43) -0.1414(16) 0.113 Uiso 0.197(10) calc PR .
H81C H -0.1305(119) 0.7071(105) -0.1677(48) 0.113 Uiso 0.197(10) calc PR .
C81* C -0.2533(15) 0.7135(14) 0.1530(9) 0.068(6) Uani 0.303(10) d PDU .
H81D H -0.3180(23) 0.7420(83) 0.1973(33) 0.102 Uiso 0.303(10) calc PR .
H81E H -0.2001(78) 0.7502(75) 0.1351(21) 0.102 Uiso 0.303(10) calc PR .
H81F H -0.2219(95) 0.6485(15) 0.1746(50) 0.102 Uiso 0.303(10) calc PR .
C1S C -0.0237(16) 0.9340(11) 0.5235(7) 0.1284(13) Uiso 0.50 d PD .
H1SA H 0.0237(16) 0.8752(11) 0.4999(7) 0.154 Uiso 0.50 calc PR .
H1SB H -0.0893(16) 0.9521(11) 0.5075(7) 0.154 Uiso 0.50 calc PR .
Cl1S Cl -0.0631(5) 0.9089(5) 0.6338(4) 0.160(2) Uiso 0.50 d PD .
Cl2S Cl 0.0438(5) 1.0223(5) 0.4767(4) 0.160(2) Uiso 0.50 d PD .

loop_
_atom_type_symbol
_atom_type_description
_atom_type_scat_dispersion_real
_atom_type_scat_dispersion_imag
_atom_type_scat_source
C C 0.0033 0.0016 'International Tables Vol C Tables 4.2.6.8 and 6.1.1.4'
H H 0.0000 0.0000 'International Tables Vol C Tables 4.2.6.8 and 6.1.1.4'
Cl Cl 0.1484 0.1585 'International Tables Vol C Tables 4.2.6.8 and 6.1.1.4'

loop_
_geom_angle_atom_site_label_1
_geom_angle_atom_site_label_2
_geom_angle_atom_site_label_3
_geom_angle
_geom_angle_site_symmetry_1
_geom_angle_site_symmetry_3
_geom_angle_publ_flag
C2 C1 C14B 120.4(5) . . yes
C2 C1 C15 118.4(4) . . yes
C14B C1 C15 120.6(5) . . yes
C3 C2 C1 121.0(4) . . yes
C3 C2 C21 119.5(5) . . yes
C1 C2 C21 119.4(4) . . yes
C2 C3 C3A 119.9(5) . . yes
C2 C3 C27 118.9(4) . . yes
C3A C3 C27 120.7(4) . . yes
C14C C3A C3 119.1(4) . . yes
C14C C3A C3B 116.8(4) . . yes
C3 C3A C3B 124.1(5) . . yes
C7A C3B C4 118.5(4) . . yes
C7A C3B C3A 118.6(5) . . yes
C4 C3B C3A 122.4(4) . . yes
C5 C4 C3B 121.5(5) . . yes
C5 C4 H4 119.2(3) . . ?
C3B C4 H4 119.2(3) . . ?
C4 C5 C6 121.0(5) . . yes
C4 C5 H5 119.5(3) . . ?
C6 C5 H5 119.5(3) . . ?
C7 C6 C5 118.4(5) . . yes
C7 C6 H6 120.8(3) . . ?
C5 C6 H6 120.8(3) . . ?
C6 C7 C7A 122.4(5) . . yes
C6 C7 H7 118.8(3) . . ?
C7A C7 H7 118.8(3) . . ?
C3B C7A C7 118.2(5) . . yes
C3B C7A C7B 120.9(4) . . yes
C7 C7A C7B 120.6(4) . . yes
C14D C7B C8 119.5(5) . . yes
C14D C7B C7A 117.1(4) . . yes
C8 C7B C7A 123.3(5) . . yes
C9 C8 C7B 119.3(5) . . yes
C9 C8 C33 118.5(4) . . yes
C7B C8 C33 121.2(5) . . yes
C8 C9 C10 121.5(4) . . yes
C8 C9 C39 119.0(5) . . yes
C10 C9 C39 119.5(5) . . yes
C9 C10 C10A 119.0(5) . . yes
C9 C10 C45 116.6(4) . . yes
C10A C10 C45 123.4(5) . . yes
C14D C10A C10 119.9(5) . . yes
C14D C10A C10B 117.8(4) . . yes
C10 C10A C10B 122.2(5) . . yes
C11 C10B C14A 118.3(5) . . yes
C11 C10B C10A 123.0(5) . . yes
C14A C10B C10A 118.3(5) . . yes
C12 C11 C10B 122.6(5) . . yes
C12 C11 H11 118.7(3) . . ?
C10B C11 H11 118.7(3) . . ?
C11 C12 C13 120.0(6) . . yes
C11 C12 H12 120.0(3) . . ?
C13 C12 H12 120.0(4) . . ?
C14 C13 C12 118.6(5) . . yes
C14 C13 H13 120.7(3) . . ?
C12 C13 H13 120.7(4) . . ?
C13 C14 C14A 123.3(5) . . yes
C13 C14 H14 118.3(3) . . ?
C14A C14 H14 118.3(3) . . ?
C10B C14A C14 117.2(5) . . yes
C10B C14A C14B 120.3(5) . . yes
C14 C14A C14B 122.5(4) . . yes
C1 C14B C14C 118.7(5) . . yes
C1 C14B C14A 123.8(5) . . yes
C14C C14B C14A 117.5(4) . . yes
C3A C14C C14B 120.1(4) . . yes
C3A C14C C14D 120.5(4) . . yes
C14B C14C C14D 118.5(5) . . yes
C10A C14D C7B 119.9(4) . . yes
C10A C14D C14C 120.5(4) . . yes
C7B C14D C14C 119.0(5) . . yes
C16 C15 C20 119.4(5) . . yes
C16 C15 C1 118.9(5) . . yes
C20 C15 C1 121.7(5) . . yes
C15 C16 C17 120.2(7) . . yes
C15 C16 H16 119.9(4) . . ?
C17 C16 H16 119.9(5) . . ?
C18 C17 C16 119.9(8) . . yes
C18 C17 H17 120.0(6) . . ?
C16 C17 H17 120.0(5) . . ?
C17 C18 C19 120.5(8) . . yes
C17 C18 H18 119.8(6) . . ?
C19 C18 H18 119.8(6) . . ?
C18 C19 C20 120.3(8) . . yes
C18 C19 H19 119.8(6) . . ?
C20 C19 H19 119.8(6) . . ?
C19 C20 C15 119.7(7) . . yes
C19 C20 H20 120.1(6) . . ?
C15 C20 H20 120.1(4) . . ?
C22 C21 C26 118.4(4) . . yes
C22 C21 C2 120.3(4) . . yes
C26 C21 C2 121.3(4) . . yes
C21 C22 C23 120.0(6) . . yes
C21 C22 H22 120.0(3) . . ?
C23 C22 H22 120.0(4) . . ?
C24 C23 C22 120.4(6) . . yes
C24 C23 H23 119.8(4) . . ?
C22 C23 H23 119.8(4) . . ?
C25 C24 C23 120.2(5) . . yes
C25 C24 H24 119.9(4) . . ?
C23 C24 H24 119.9(3) . . ?
C24 C25 C26 119.1(6) . . yes
C24 C25 H25 120.5(4) . . ?
C26 C25 H25 120.5(4) . . ?
C25 C26 C21 121.8(5) . . yes
C25 C26 H26 119.1(4) . . ?
C21 C26 H26 119.1(3) . . ?
C28 C27 C32 118.5(5) . . yes
C28 C27 C3 119.1(5) . . yes
C32 C27 C3 122.4(5) . . yes
C27 C28 C29 122.0(6) . . yes
C27 C28 H28 119.0(3) . . ?
C29 C28 H28 119.0(4) . . ?
C30 C29 C28 118.9(6) . . yes
C30 C29 H29 120.6(4) . . ?
C28 C29 H29 120.6(4) . . ?
C29 C30 C31 120.7(6) . . yes
C29 C30 H30 119.7(4) . . ?
C31 C30 H30 119.7(4) . . ?
C30 C31 C32 120.5(6) . . yes
C30 C31 H31 119.7(4) . . ?
C32 C31 H31 119.7(4) . . ?
C27 C32 C31 119.4(6) . . yes
C27 C32 H32 120.3(3) . . ?
C31 C32 H32 120.3(4) . . ?
C34 C33 C38 117.7(6) . . yes
C34 C33 C8 118.6(5) . . yes
C38 C33 C8 123.6(6) . . yes
C35 C34 C33 121.5(6) . . yes
C35 C34 H34 119.3(4) . . ?
C33 C34 H34 119.3(3) . . ?
C36 C35 C34 119.2(7) . . yes
C36 C35 H35 120.4(5) . . ?
C34 C35 H35 120.4(4) . . ?
C37 C36 C35 120.5(8) . . yes
C37 C36 H36 119.7(5) . . ?
C35 C36 H36 119.7(5) . . ?
C36 C37 C38 120.9(7) . . yes
C36 C37 H37 119.6(5) . . ?
C38 C37 H37 119.6(5) . . ?
C37 C38 C33 120.2(7) . . yes
C37 C38 H38 119.9(5) . . ?
C33 C38 H38 119.9(4) . . ?
C40 C39 C44 118.9(5) . . yes
C40 C39 C9 121.1(4) . . yes
C44 C39 C9 120.0(5) . . yes
C39 C40 C41 120.0(5) . . yes
C39 C40 H40 120.0(3) . . ?
C41 C40 H40 120.0(4) . . ?
C42 C41 C40 119.9(6) . . yes
C42 C41 H41 120.0(4) . . ?
C40 C41 H41 120.0(4) . . ?
C43 C42 C41 120.4(6) . . yes
C43 C42 H42 119.8(4) . . ?
C41 C42 H42 119.8(4) . . ?
C42 C43 C44 119.2(6) . . yes
C42 C43 H43 120.4(4) . . ?
C44 C43 H43 120.4(4) . . ?
C39 C44 C43 121.5(6) . . yes
C39 C44 H44 119.2(3) . . ?
C43 C44 H44 119.2(4) . . ?
C50 C45 C46 118.8(6) . . yes
C50 C45 C10 123.6(6) . . yes
C46 C45 C10 117.5(5) . . yes
C47 C46 C45 121.1(8) . . yes
C47 C46 H46 119.5(7) . . ?
C45 C46 H46 119.5(4) . . ?
C48 C47 C46 118.8(12) . . yes
C48 C47 H47 120.6(9) . . ?
C46 C47 H47 120.6(7) . . ?
C47 C48 C49 123.1(14) . . yes
C47 C48 H48 118.5(9) . . ?
C49 C48 H48 118.5(9) . . ?
C48 C49 C50 118.8(12) . . yes
C48 C49 H49 120.6(9) . . ?
C50 C49 H49 120.6(7) . . ?
C45 C50 C49 119.4(9) . . yes
C45 C50 H50 120.3(5) . . ?
C49 C50 H50 120.3(7) . . ?
C52 C51 C55 120.3(4) . 2_565 yes
C52 C51 C56* 112.4(9) . . yes
C55 C51 C56* 125.0(9) 2_565 . yes
C52 C51 C56 117.1(5) . . yes
C55 C51 C56 120.3(5) 2_565 . yes
C51 C52 C53 119.8(5) . . yes
C51 C52 C63 120.2(4) . . yes
C53 C52 C63 120.0(5) . . yes
C54 C53 C52 121.2(5) . . yes
C54 C53 C69 121.0(4) . . yes
C52 C53 C69 117.4(4) . . yes
C53 C54 C55 120.2(4) . . yes
C53 C54 C75 116.6(5) . . yes
C55 C54 C75 123.1(4) . . yes
C55 C55 C51 119.4(6) 2_565 2_565 yes
C55 C55 C54 118.3(6) 2_565 . yes
C51 C55 C54 122.3(4) 2_565 . yes
C61 C56 C57 117.8(12) . . yes
C61 C56 C51 118.6(10) . . yes
C57 C56 C51 122.8(8) . . yes
C58 C57 C56 120.8(10) . . yes
C58 C57 C62 118.7(12) . . yes
C56 C57 C62 120.4(11) . . yes
C57 C58 C59 121.0(11) . . yes
C57 C58 H58 119.5(7) . . ?
C59 C58 H58 119.5(6) . . ?
C60 C59 C58 118.5(9) . . yes
C60 C59 H59 120.8(6) . . ?
C58 C59 H59 120.8(6) . . ?
C59 C60 C61 120.0(9) . . yes
C59 C60 H60 120.0(6) . . ?
C61 C60 H60 120.0(6) . . ?
C56 C61 C60 121.8(13) . . yes
C56 C61 H61 119.1(9) . . ?
C60 C61 H61 119.1(6) . . ?
C57 C62 H62A 109.5(9) . . ?
C57 C62 H62B 109.5(10) . . ?
H62A C62 H62B 109.5 . . ?
C57 C62 H62C 109.5(11) . . ?
H62A C62 H62C 109.5 . . ?
H62B C62 H62C 109.5 . . ?
C57* C56* C61* 120.0 . . yes
C57* C56* C51 113.3(13) . . yes
C61* C56* C51 126.5(13) . . yes
C56* C57* C58* 120.0 . . yes
C56* C57* C62* 121.6(59) . . yes
C58* C57* C62* 117.8(58) . . yes
C59* C58* C57* 120.0 . . yes
C58* C59* C60* 120.0 . . yes
C59* C60* C61* 120.0 . . yes
C60* C61* C56* 120.0 . . yes
C64 C63 C68 118.0(5) . . yes
C64 C63 C52 122.5(5) . . yes
C68 C63 C52 119.6(5) . . yes
C63 C64 C65 120.8(6) . . yes
C63 C64 H64 119.6(3) . . ?
C65 C64 H64 119.6(4) . . ?
C66 C65 C64 120.3(7) . . yes
C66 C65 H65 119.8(4) . . ?
C64 C65 H65 119.8(4) . . ?
C67 C66 C65 119.5(6) . . yes
C67 C66 H66 120.2(4) . . ?
C65 C66 H66 120.2(4) . . ?
C66 C67 C68 120.6(7) . . yes
C66 C67 H67 119.7(4) . . ?
C68 C67 H67 119.7(5) . . ?
C67 C68 C63 120.8(7) . . yes
C67 C68 H68 119.6(5) . . ?
C63 C68 H68 119.6(4) . . ?
C70 C69 C74 117.2(6) . . yes
C70 C69 C53 119.6(5) . . yes
C74 C69 C53 123.1(6) . . yes
C69 C70 C71 121.7(7) . . yes
C69 C70 H70 119.2(4) . . ?
C71 C70 H70 119.2(5) . . ?
C72 C71 C70 121.1(8) . . yes
C72 C71 H71 119.5(5) . . ?
C70 C71 H71 119.5(5) . . ?
C73 C72 C71 118.2(7) . . yes
C73 C72 H72 120.9(4) . . ?
C71 C72 H72 120.9(5) . . ?
C72 C73 C74 120.9(7) . . yes
C72 C73 H73 119.5(4) . . ?
C74 C73 H73 119.5(5) . . ?
C69 C74 C73 120.8(7) . . yes
C69 C74 H74 119.6(4) . . ?
C73 C74 H74 119.6(5) . . ?
C76 C75 C80 119.6(5) . . yes
C76 C75 C54 119.8(5) . . yes
C80 C75 C54 120.4(5) . . yes
C77 C76 C75 119.6(7) . . yes
C77 C76 C81 112.7(13) . . yes
C75 C76 C81 126.8(12) . . yes
C78 C77 C76 120.6(8) . . yes
C78 C77 H77 119.7(5) . . ?
C76 C77 H77 119.7(5) . . ?
C77 C78 C79 121.2(8) . . yes
C77 C78 H78 119.4(5) . . ?
C79 C78 H78 119.4(5) . . ?
C78 C79 C80 119.5(7) . . yes
C78 C79 H79 120.3(5) . . ?
C80 C79 H79 120.3(5) . . ?
C75 C80 C79 119.5(7) . . yes
C75 C80 C81* 125.3(9) . . yes
C79 C80 C81* 115.0(10) . . yes
C76 C81 H81A 109.5(11) . . ?
C76 C81 H81B 109.5(14) . . ?
H81A C81 H81B 109.5 . . ?
C76 C81 H81C 109.5(12) . . ?
H81A C81 H81C 109.5 . . ?
H81B C81 H81C 109.5 . . ?
C80 C81* H81D 109.5(8) . . ?
C80 C81* H81E 109.5(8) . . ?
H81D C81* H81E 109.5 . . ?
C80 C81* H81F 109.5(8) . . ?
H81D C81* H81F 109.5 . . ?
H81E C81* H81F 109.5 . . ?
Cl2S C1S Cl1S 116.4(8) . . yes
Cl2S C1S H1SA 108.2(6) . . ?
Cl1S C1S H1SA 108.2(6) . . ?
Cl2S C1S H1SB 108.2(6) . . ?
Cl1S C1S H1SB 108.2(7) . . ?
H1SA C1S H1SB 107.3 . . ?

loop_
_geom_bond_atom_site_label_1
_geom_bond_atom_site_label_2
_geom_bond_distance
_geom_bond_site_symmetry_2
_geom_bond_publ_flag
C1 C2 1.395(7) . yes
C1 C14B 1.409(6) . yes
C1 C15 1.509(7) . yes
C2 C3 1.391(7) . yes
C2 C21 1.504(6) . yes
C3 C3A 1.419(6) . yes
C3 C27 1.507(7) . yes
C3A C14C 1.415(7) . yes
C3A C3B 1.477(7) . yes
C3B C7A 1.401(7) . yes
C3B C4 1.401(7) . yes
C4 C5 1.366(7) . yes
C4 H4 0.95 . ?
C5 C6 1.379(7) . yes
C5 H5 0.95 . ?
C6 C7 1.373(7) . yes
C6 H6 0.95 . ?
C7 C7A 1.411(7) . yes
C7 H7 0.95 . ?
C7A C7B 1.460(7) . yes
C7B C14D 1.407(7) . yes
C7B C8 1.413(7) . yes
C8 C9 1.397(7) . yes
C8 C33 1.495(8) . yes
C9 C10 1.399(7) . yes
C9 C39 1.508(7) . yes
C10 C10A 1.416(7) . yes
C10 C45 1.481(8) . yes
C10A C14D 1.407(7) . yes
C10A C10B 1.479(7) . yes
C10B C11 1.393(7) . yes
C10B C14A 1.411(6) . yes
C11 C12 1.369(8) . yes
C11 H11 0.95 . ?
C12 C13 1.377(7) . yes
C12 H12 0.95 . ?
C13 C14 1.365(7) . yes
C13 H13 0.95 . ?
C14 C14A 1.413(7) . yes
C14 H14 0.95 . ?
C14A C14B 1.460(7) . yes
C14B C14C 1.420(7) . yes
C14C C14D 1.458(6) . yes
C15 C16 1.372(8) . yes
C15 C20 1.383(8) . yes
C16 C17 1.388(9) . yes
C16 H16 0.95 . ?
C17 C18 1.352(12) . yes
C17 H17 0.95 . ?
C18 C19 1.367(12) . yes
C18 H18 0.95 . ?
C19 C20 1.376(10) . yes
C19 H19 0.95 . ?
C20 H20 0.95 . ?
C21 C22 1.377(7) . yes
C21 C26 1.383(7) . yes
C22 C23 1.387(8) . yes
C22 H22 0.95 . ?
C23 C24 1.373(9) . yes
C23 H23 0.95 . ?
C24 C25 1.368(9) . yes
C24 H24 0.95 . ?
C25 C26 1.376(7) . yes
C25 H25 0.95 . ?
C26 H26 0.95 . ?
C27 C28 1.381(7) . yes
C27 C32 1.392(7) . yes
C28 C29 1.384(8) . yes
C28 H28 0.95 . ?
C29 C30 1.369(9) . yes
C29 H29 0.95 . ?
C30 C31 1.371(9) . yes
C30 H30 0.95 . ?
C31 C32 1.397(8) . yes
C31 H31 0.95 . ?
C32 H32 0.95 . ?
C33 C34 1.384(8) . yes
C33 C38 1.397(7) . yes
C34 C35 1.383(8) . yes
C34 H34 0.95 . ?
C35 C36 1.378(10) . yes
C35 H35 0.95 . ?
C36 C37 1.345(11) . yes
C36 H36 0.95 . ?
C37 C38 1.384(10) . yes
C37 H37 0.95 . ?
C38 H38 0.95 . ?
C39 C40 1.359(7) . yes
C39 C44 1.378(7) . yes
C40 C41 1.404(8) . yes
C40 H40 0.95 . ?
C41 C42 1.375(9) . yes
C41 H41 0.95 . ?
C42 C43 1.354(9) . yes
C42 H42 0.95 . ?
C43 C44 1.387(8) . yes
C43 H43 0.95 . ?
C44 H44 0.95 . ?
C45 C50 1.375(8) . yes
C45 C46 1.398(8) . yes
C46 C47 1.370(10) . yes
C46 H46 0.95 . ?
C47 C48 1.34(2) . yes
C47 H47 0.95 . ?
C48 C49 1.35(2) . yes
C48 H48 0.95 . ?
C49 C50 1.412(14) . yes
C49 H49 0.95 . ?
C50 H50 0.95 . ?
C51 C52 1.381(7) . yes
C51 C55 1.438(7) 2_565 yes
C51 C56* 1.545(13) . yes
C51 C56 1.549(10) . yes
C52 C53 1.426(7) . yes
C52 C63 1.493(7) . yes
C53 C54 1.372(7) . yes
C53 C69 1.501(7) . yes
C54 C55 1.453(7) . yes
C54 C75 1.492(7) . yes
C55 C55 1.433(9) 2_565 yes
C55 C51 1.438(7) 2_565 yes
C56 C61 1.371(14) . yes
C56 C57 1.374(11) . yes
C57 C58 1.371(13) . yes
C57 C62 1.487(10) . yes
C58 C59 1.383(14) . yes
C58 H58 0.95 . ?
C59 C60 1.367(12) . yes
C59 H59 0.95 . ?
C60 C61 1.38(2) . yes
C60 H60 0.95 . ?
C61 H61 0.95 . ?
C62 H62A 0.98 . ?
C62 H62B 0.98 . ?
C62 H62C 0.98 . ?
C56* C57* 1.39 . yes
C56* C61* 1.39 . yes
C57* C58* 1.39 . yes
C57* C62* 1.502(11) . yes
C58* C59* 1.39 . yes
C59* C60* 1.39 . yes
C60* C61* 1.39 . yes
C63 C64 1.368(7) . yes
C63 C68 1.379(8) . yes
C64 C65 1.385(8) . yes
C64 H64 0.95 . ?
C65 C66 1.360(9) . yes
C65 H65 0.95 . ?
C66 C67 1.353(10) . yes
C66 H66 0.95 . ?
C67 C68 1.377(9) . yes
C67 H67 0.95 . ?
C68 H68 0.95 . ?
C69 C70 1.359(8) . yes
C69 C74 1.361(7) . yes
C70 C71 1.376(9) . yes
C70 H70 0.95 . ?
C71 C72 1.351(10) . yes
C71 H71 0.95 . ?
C72 C73 1.348(10) . yes
C72 H72 0.95 . ?
C73 C74 1.396(9) . yes
C73 H73 0.95 . ?
C74 H74 0.95 . ?
C75 C76 1.388(8) . yes
C75 C80 1.393(8) . yes
C76 C77 1.385(9) . yes
C76 C81 1.468(10) . yes
C77 C78 1.356(11) . yes
C77 H77 0.95 . ?
C78 C79 1.367(11) . yes
C78 H78 0.95 . ?
C79 C80 1.400(9) . yes
C79 H79 0.95 . ?
C80 C81* 1.448(9) . yes
C81 H81A 0.98 . ?
C81 H81B 0.98 . ?
C81 H81C 0.98 . ?
C81* H81D 0.98 . ?
C81* H81E 0.98 . ?
C81* H81F 0.98 . ?
C1S Cl2S 1.741(9) . yes
C1S Cl1S 1.762(10) . yes
C1S H1SA 0.99 . ?
C1S H1SB 0.99 . ?

loop_
_geom_torsion_atom_site_label_1
_geom_torsion_atom_site_label_2
_geom_torsion_atom_site_label_3
_geom_torsion_atom_site_label_4
_geom_torsion
_geom_torsion_site_symmetry_1
_geom_torsion_site_symmetry_4
C14B C1 C2 C3 0.4(7) . .
C15 C1 C2 C3 172.0(4) . .
C14B C1 C2 C21 -176.4(4) . .
C15 C1 C2 C21 -4.8(6) . .
C1 C2 C3 C3A -1.6(7) . .
C21 C2 C3 C3A 175.2(4) . .
C1 C2 C3 C27 -173.2(4) . .
C21 C2 C3 C27 3.6(6) . .
C2 C3 C3A C14C -3.6(6) . .
C27 C3 C3A C14C 167.9(4) . .
C2 C3 C3A C3B 175.4(4) . .
C27 C3 C3A C3B -13.1(7) . .
C14C C3A C3B C7A -19.7(6) . .
C3 C3A C3B C7A 161.3(5) . .
C14C C3A C3B C4 152.2(5) . .
C3 C3A C3B C4 -26.8(7) . .
C7A C3B C4 C5 0.0(8) . .
C3A C3B C4 C5 -172.0(5) . .
C3B C4 C5 C6 1.1(8) . .
C4 C5 C6 C7 -1.0(9) . .
C5 C6 C7 C7A -0.1(9) . .
C4 C3B C7A C7 -1.0(7) . .
C3A C3B C7A C7 171.2(5) . .
C4 C3B C7A C7B -174.5(4) . .
C3A C3B C7A C7B -2.3(7) . .
C6 C7 C7A C3B 1.1(8) . .
C6 C7 C7A C7B 174.7(5) . .
C3B C7A C7B C14D 22.9(7) . .
C7 C7A C7B C14D -150.4(5) . .
C3B C7A C7B C8 -157.5(5) . .
C7 C7A C7B C8 29.1(7) . .
C14D C7B C8 C9 8.2(7) . .
C7A C7B C8 C9 -171.4(4) . .
C14D C7B C8 C33 -160.3(4) . .
C7A C7B C8 C33 20.1(7) . .
C7B C8 C9 C10 -2.1(7) . .
C33 C8 C9 C10 166.7(4) . .
C7B C8 C9 C39 179.3(4) . .
C33 C8 C9 C39 -11.9(6) . .
C8 C9 C10 C10A -0.8(7) . .
C39 C9 C10 C10A 177.9(4) . .
C8 C9 C10 C45 -169.6(4) . .
C39 C9 C10 C45 9.0(6) . .
C9 C10 C10A C14D -2.4(7) . .
C45 C10 C10A C14D 165.6(5) . .
C9 C10 C10A C10B 175.1(4) . .
C45 C10 C10A C10B -16.9(7) . .
C14D C10A C10B C11 154.6(5) . .
C10 C10A C10B C11 -22.9(7) . .
C14D C10A C10B C14A -18.4(6) . .
C10 C10A C10B C14A 164.1(4) . .
C14A C10B C11 C12 -2.6(8) . .
C10A C10B C11 C12 -175.7(5) . .
C10B C11 C12 C13 3.4(9) . .
C11 C12 C13 C14 -1.5(8) . .
C12 C13 C14 C14A -0.9(8) . .
C11 C10B C14A C14 0.2(7) . .
C10A C10B C14A C14 173.6(4) . .
C11 C10B C14A C14B -177.1(4) . .
C10A C10B C14A C14B -3.7(7) . .
C13 C14 C14A C10B 1.5(7) . .
C13 C14 C14A C14B 178.7(5) . .
C2 C1 C14B C14C 5.8(6) . .
C15 C1 C14B C14C -165.6(4) . .
C2 C1 C14B C14A -173.4(4) . .
C15 C1 C14B C14A 15.2(7) . .
C10B C14A C14B C1 -156.6(4) . .
C14 C14A C14B C1 26.2(7) . .
C10B C14A C14B C14C 24.2(6) . .
C14 C14A C14B C14C -153.0(4) . .
C3 C3A C14C C14B 9.9(6) . .
C3B C3A C14C C14B -169.1(4) . .
C3 C3A C14C C14D -159.4(4) . .
C3B C3A C14C C14D 21.5(6) . .
C1 C14B C14C C3A -11.0(6) . .
C14A C14B C14C C3A 168.2(4) . .
C1 C14B C14C C14D 158.5(4) . .
C14A C14B C14C C14D -22.2(6) . .
C10 C10A C14D C7B 8.5(6) . .
C10B C10A C14D C7B -169.1(4) . .
C10 C10A C14D C14C -162.1(4) . .
C10B C10A C14D C14C 20.3(6) . .
C8 C7B C14D C10A -11.4(7) . .
C7A C7B C14D C10A 168.2(4) . .
C8 C7B C14D C14C 159.4(4) . .
C7A C7B C14D C14C -21.0(6) . .
C3A C14C C14D C10A 169.7(4) . .
C14B C14C C14D C10A 0.2(6) . .
C3A C14C C14D C7B -1.0(6) . .
C14B C14C C14D C7B -170.5(4) . .
C2 C1 C15 C16 -110.3(6) . .
C14B C1 C15 C16 61.2(7) . .
C2 C1 C15 C20 69.9(7) . .
C14B C1 C15 C20 -118.6(6) . .
C20 C15 C16 C17 0.4(9) . .
C1 C15 C16 C17 -179.4(5) . .
C15 C16 C17 C18 0.1(10) . .
C16 C17 C18 C19 0.8(13) . .
C17 C18 C19 C20 -2.2(14) . .
C18 C19 C20 C15 2.6(12) . .
C16 C15 C20 C19 -1.7(9) . .
C1 C15 C20 C19 178.1(6) . .
C3 C2 C21 C22 -95.8(6) . .
C1 C2 C21 C22 81.0(6) . .
C3 C2 C21 C26 86.0(6) . .
C1 C2 C21 C26 -97.2(6) . .
C26 C21 C22 C23 -1.3(9) . .
C2 C21 C22 C23 -179.5(5) . .
C21 C22 C23 C24 0.2(10) . .
C22 C23 C24 C25 1.7(11) . .
C23 C24 C25 C26 -2.5(10) . .
C24 C25 C26 C21 1.4(9) . .
C22 C21 C26 C25 0.5(9) . .
C2 C21 C26 C25 178.7(5) . .
C2 C3 C27 C28 107.9(5) . .
C3A C3 C27 C28 -63.7(6) . .
C2 C3 C27 C32 -71.3(6) . .
C3A C3 C27 C32 117.2(5) . .
C32 C27 C28 C29 -1.7(8) . .
C3 C27 C28 C29 179.2(5) . .
C27 C28 C29 C30 0.5(9) . .
C28 C29 C30 C31 1.0(9) . .
C29 C30 C31 C32 -1.1(9) . .
C28 C27 C32 C31 1.5(7) . .
C3 C27 C32 C31 -179.4(5) . .
C30 C31 C32 C27 -0.2(8) . .
C9 C8 C33 C34 -110.3(6) . .
C7B C8 C33 C34 58.3(7) . .
C9 C8 C33 C38 65.7(7) . .
C7B C8 C33 C38 -125.7(6) . .
C38 C33 C34 C35 -0.8(8) . .
C8 C33 C34 C35 175.5(5) . .
C33 C34 C35 C36 0.0(9) . .
C34 C35 C36 C37 0.4(11) . .
C35 C36 C37 C38 0.1(12) . .
C36 C37 C38 C33 -0.9(10) . .
C34 C33 C38 C37 1.2(8) . .
C8 C33 C38 C37 -174.9(6) . .
C8 C9 C39 C40 86.1(6) . .
C10 C9 C39 C40 -92.6(7) . .
C8 C9 C39 C44 -92.5(6) . .
C10 C9 C39 C44 88.9(6) . .
C44 C39 C40 C41 0.1(9) . .
C9 C39 C40 C41 -178.4(6) . .
C39 C40 C41 C42 0.1(10) . .
C40 C41 C42 C43 -0.7(11) . .
C41 C42 C43 C44 0.9(12) . .
C40 C39 C44 C43 0.1(9) . .
C9 C39 C44 C43 178.7(6) . .
C42 C43 C44 C39 -0.7(11) . .
C9 C10 C45 C50 -70.3(7) . .
C10A C10 C45 C50 121.4(6) . .
C9 C10 C45 C46 106.4(6) . .
C10A C10 C45 C46 -62.0(7) . .
C50 C45 C46 C47 1.8(9) . .
C10 C45 C46 C47 -175.1(6) . .
C45 C46 C47 C48 -1.2(12) . .
C46 C47 C48 C49 0.6(17) . .
C47 C48 C49 C50 -0.6(18) . .
C46 C45 C50 C49 -1.7(9) . .
C10 C45 C50 C49 174.9(6) . .
C48 C49 C50 C45 1.1(13) . .
C55 C51 C52 C53 -10.6(8) 2_565 .
C56* C51 C52 C53 -174.2(10) . .
C56 C51 C52 C53 152.3(6) . .
C55 C51 C52 C63 170.7(5) 2_565 .
C56* C51 C52 C63 7.1(11) . .
C56 C51 C52 C63 -26.4(8) . .
C51 C52 C53 C54 8.2(8) . .
C63 C52 C53 C54 -173.0(5) . .
C51 C52 C53 C69 -164.3(5) . .
C63 C52 C53 C69 14.4(7) . .
C52 C53 C54 C55 -0.2(8) . .
C69 C53 C54 C55 172.1(5) . .
C52 C53 C54 C75 -176.2(5) . .
C69 C53 C54 C75 -3.9(7) . .
C53 C54 C55 C55 -5.2(9) . 2_565
C75 C54 C55 C55 170.6(6) . 2_565
C53 C54 C55 C51 177.7(5) . 2_565
C75 C54 C55 C51 -6.6(8) . 2_565
C52 C51 C56 C61 -89.6(15) . .
C55 C51 C56 C61 73.3(15) 2_565 .
C56* C51 C56 C61 -178.2(28) . .
C52 C51 C56 C57 80.3(10) . .
C55 C51 C56 C57 -116.8(8) 2_565 .
C56* C51 C56 C57 -8.3(17) . .
C61 C56 C57 C58 -1.7(18) . .
C51 C56 C57 C58 -171.7(10) . .
C61 C56 C57 C62 173.6(18) . .
C51 C56 C57 C62 3.6(18) . .
C56 C57 C58 C59 1.3(18) . .
C62 C57 C58 C59 -174.1(17) . .
C57 C58 C59 C60 -1.5(19) . .
C58 C59 C60 C61 2.0(19) . .
C57 C56 C61 C60 2.3(27) . .
C51 C56 C61 C60 172.8(15) . .
C59 C60 C61 C56 -2.6(28) . .
C52 C51 C56* C57* -98.4(12) . .
C55 C51 C56* C57* 98.9(14) 2_565 .
C56 C51 C56* C57* 7.3(13) . .
C52 C51 C56* C61* 76.1(13) . .
C55 C51 C56* C61* -86.5(13) 2_565 .
C56 C51 C56* C61* -178.1(27) . .
C61* C56* C57* C58* 0.0 . .
C51 C56* C57* C58* 175.0(16) . .
C61* C56* C57* C62* 170.7(79) . .
C51 C56* C57* C62* -14.3(78) . .
C56* C57* C58* C59* 0.0 . .
C62* C57* C58* C59* -171.1(77) . .
C57* C58* C59* C60* 0.0 . .
C58* C59* C60* C61* 0.0 . .
C59* C60* C61* C56* 0.0 . .
C57* C56* C61* C60* 0.0 . .
C51 C56* C61* C60* -174.3(19) . .
C51 C52 C63 C64 87.0(7) . .
C53 C52 C63 C64 -91.8(6) . .
C51 C52 C63 C68 -93.5(7) . .
C53 C52 C63 C68 87.8(7) . .
C68 C63 C64 C65 1.8(8) . .
C52 C63 C64 C65 -178.6(5) . .
C63 C64 C65 C66 -0.3(9) . .
C64 C65 C66 C67 -1.3(10) . .
C65 C66 C67 C68 1.3(11) . .
C66 C67 C68 C63 0.2(11) . .
C64 C63 C68 C67 -1.8(9) . .
C52 C63 C68 C67 178.6(6) . .
C54 C53 C69 C70 -84.3(7) . .
C52 C53 C69 C70 88.3(7) . .
C54 C53 C69 C74 99.5(6) . .
C52 C53 C69 C74 -88.0(6) . .
C74 C69 C70 C71 -1.0(10) . .
C53 C69 C70 C71 -177.4(7) . .
C69 C70 C71 C72 0.1(13) . .
C70 C71 C72 C73 0.7(12) . .
C71 C72 C73 C74 -0.7(11) . .
C70 C69 C74 C73 1.0(9) . .
C53 C69 C74 C73 177.3(6) . .
C72 C73 C74 C69 -0.2(10) . .
C53 C54 C75 C76 95.6(6) . .
C55 C54 C75 C76 -80.3(7) . .
C53 C54 C75 C80 -79.1(6) . .
C55 C54 C75 C80 105.0(6) . .
C80 C75 C76 C77 -1.4(9) . .
C54 C75 C76 C77 -176.1(6) . .
C80 C75 C76 C81 166.3(17) . .
C54 C75 C76 C81 -8.4(19) . .
C75 C76 C77 C78 -0.3(11) . .
C81 C76 C77 C78 -169.6(15) . .
C76 C77 C78 C79 0.9(12) . .
C77 C78 C79 C80 0.2(12) . .
C76 C75 C80 C79 2.4(8) . .
C54 C75 C80 C79 177.1(5) . .
C76 C75 C80 C81* -172.9(11) . .
C54 C75 C80 C81* 1.7(12) . .
C78 C79 C80 C75 -1.9(9) . .
C78 C79 C80 C81* 174.0(10) . .
